data_4509374
loop_
_publ_author_name
'Li, Xia'
'Wu, Ben-Lai'
'Niu, Cao-Yuan'
'Niu, Yun-Yin'
'Zhang, Hong-Yun'

_publ_section_title
;
 Syntheses of Metal&#x2212;2-(Pyridin-4-yl)-1H-imidazole-4,5-dicarboxylate
 Networks with Topological Diversity: Gas Adsorption, Thermal Stability
 and Fluorescent Emission Properties
;
_journal_issue 8
_journal_name_full 'Crystal Growth &amp; Design'
_journal_page_first 3423
_journal_paper_doi 10.1021/cg801321e
_journal_volume 9
_journal_year 2009
_chemical_formula_sum 'C40 H42 Eu3 N13 O31'
_chemical_formula_weight 1656.75
_chemical_name_systematic
; 
 ? 
;
_space_group_IT_number 15
_symmetry_cell_setting monoclinic
_symmetry_space_group_name_Hall '-C 2yc'
_symmetry_space_group_name_H-M 'C 1 2/c 1'
_atom_sites_solution_hydrogens geom
_atom_sites_solution_primary direct
_atom_sites_solution_secondary difmap
_audit_creation_method SHELXL-97
_cell_angle_alpha 90.00
_cell_angle_beta 106.772(2)
_cell_angle_gamma 90.00
_cell_formula_units_Z 4
_cell_length_a 21.038(3)
_cell_length_b 9.5537(15)
_cell_length_c 28.343(5)
_cell_measurement_temperature 273(2)
_cell_measurement_theta_max 28.1370
_cell_measurement_theta_min 2.6353
_cell_volume 5454.3(15)
_computing_cell_refinement CrystalClear
_computing_data_collection 'CrystalClear (Rigaku, 2000)'
_computing_data_reduction CrystalClear
_computing_molecular_graphics SHELXL97
_computing_publication_material 'SHELXTL (Sheldrick, 1997b)'
_computing_structure_refinement 'SHELXL-97 (Sheldrick, 1997)'
_computing_structure_solution 'SHELXS-97 (Sheldrick, 1990)'
_diffrn_ambient_temperature 273(2)
_diffrn_measured_fraction_theta_full 0.999
_diffrn_measured_fraction_theta_max 0.999
_diffrn_measurement_device_type 'Mercury CCD'
_diffrn_measurement_method '\w scan'
_diffrn_radiation_monochromator graphite
_diffrn_radiation_source 'fine-focus sealed tube'
_diffrn_radiation_type MoK\a
_diffrn_radiation_wavelength 0.71073
_diffrn_reflns_av_R_equivalents 0.0204
_diffrn_reflns_av_sigmaI/netI 0.0171
_diffrn_reflns_limit_h_max 24
_diffrn_reflns_limit_h_min -24
_diffrn_reflns_limit_k_max 11
_diffrn_reflns_limit_k_min -11
_diffrn_reflns_limit_l_max 33
_diffrn_reflns_limit_l_min -33
_diffrn_reflns_number 19355
_diffrn_reflns_theta_full 24.99
_diffrn_reflns_theta_max 24.99
_diffrn_reflns_theta_min 2.36
_exptl_absorpt_coefficient_mu 3.516
_exptl_absorpt_correction_T_max 0.771
_exptl_absorpt_correction_T_min 0.373
_exptl_absorpt_correction_type multi-scan
_exptl_crystal_colour colorless
_exptl_crystal_density_diffrn 2.017
_exptl_crystal_density_method 'not measured'
_exptl_crystal_description block
_exptl_crystal_F_000 3240
_exptl_crystal_size_max 0.339
_exptl_crystal_size_mid 0.243
_exptl_crystal_size_min 0.074
_refine_diff_density_max 2.121
_refine_diff_density_min -1.166
_refine_diff_density_rms 0.139
_refine_ls_extinction_method none
_refine_ls_goodness_of_fit_ref 1.086
_refine_ls_hydrogen_treatment mixed
_refine_ls_matrix_type full
_refine_ls_number_parameters 438
_refine_ls_number_reflns 4801
_refine_ls_number_restraints 30
_refine_ls_restrained_S_all 1.119
_refine_ls_R_factor_all 0.0324
_refine_ls_R_factor_gt 0.0307
_refine_ls_shift/su_max 1.495
_refine_ls_shift/su_mean 0.041
_refine_ls_structure_factor_coef Fsqd
_refine_ls_weighting_details 'calc w=1/[\s^2^(Fo^2^)+(0.1000P)^2^+0.0000P] where P=(Fo^2^+2Fc^2^)/3'
_refine_ls_weighting_scheme calc
_refine_ls_wR_factor_gt 0.1167
_refine_ls_wR_factor_ref 0.1192
_reflns_number_gt 4530
_reflns_number_total 4801
_reflns_threshold_expression >2sigma(I)
_cod_data_source_file cg801321esup1.cif
_cod_data_source_block 4
_cod_depositor_comments
;
The following automatic conversions were performed:

'_symmetry_cell_setting' value 'Monoclinic' changed to 'monoclinic'
according to /home/saulius/struct/CIF-dictionaries/cif_core.dic
dictionary named 'cif_core.dic' version 2.4.2 from
2011-04-26.

'_exptl_absorpt_correction_type' value 'Multi-scan'
changed to 'multi-scan' according to
/home/saulius/struct/CIF-dictionaries/cif_core.dic dictionary named
'cif_core.dic' version 2.4.2 from 2011-04-26.

Automatic conversion script
Id: cif_fix_values 1891 2012-01-12 08:04:46Z andrius 
;
_cod_original_cell_volume 5454.5(15)
_cod_original_sg_symbol_H-M 'C 2/c'
_cod_database_code 4509374

loop_
_symmetry_equiv_pos_as_xyz
'x, y, z'
'-x, y, -z+1/2'
'x+1/2, y+1/2, z'
'-x+1/2, y+1/2, -z+1/2'
'-x, -y, -z'
'x, -y, z-1/2'
'-x+1/2, -y+1/2, -z'
'x+1/2, -y+1/2, z-1/2'

loop_
_atom_site_label
_atom_site_type_symbol
_atom_site_fract_x
_atom_site_fract_y
_atom_site_fract_z
_atom_site_U_iso_or_equiv
_atom_site_adp_type
_atom_site_occupancy
_atom_site_symmetry_multiplicity
_atom_site_calc_flag
_atom_site_refinement_flags
Eu1 Eu 0.186819(10) 0.18748(2) 0.215271(8) 0.01794(13) Uani 1 1 d .
O1 O 0.17123(17) -0.0363(3) 0.17285(13) 0.0290(8) Uani 1 1 d .
N1 N 0.1000(2) -0.2588(4) 0.12664(17) 0.0253(9) Uani 1 1 d D
C1 C 0.1976(2) -0.1525(5) 0.18596(17) 0.0204(9) Uani 1 1 d .
H1A H 0.077(3) -0.184(4) 0.117(2) 0.031 Uiso 1 1 d D
H13A H 0.163(3) 0.879(7) 0.400(2) 0.031 Uiso 1 1 d .
H14A H -0.235(3) -0.247(6) -0.088(2) 0.031 Uiso 1 1 d .
H5B H 0.328(3) 0.151(7) 0.237(2) 0.031 Uiso 1 1 d .
H6B H 0.102(4) 0.286(7) 0.127(3) 0.031 Uiso 1 1 d .
H11B H 0.092(3) 0.676(7) 0.344(2) 0.031 Uiso 1 1 d .
H12B H -0.142(3) 0.823(7) 0.218(2) 0.031 Uiso 1 1 d .
H14B H -0.210(3) -0.335(8) -0.057(3) 0.031 Uiso 1 1 d .
H5C H -0.092(3) 0.134(5) 0.1722(17) 0.031 Uiso 1 1 d D
Eu2 Eu 0.0000 0.75510(3) 0.2500 0.01868(14) Uani 1 2 d S
O2 O 0.25037(17) -0.1697(3) 0.21956(13) 0.0271(8) Uani 1 1 d .
N2 N 0.12238(19) -0.4855(4) 0.12430(14) 0.0208(8) Uani 1 1 d .
C2 C 0.1615(2) -0.2782(5) 0.15798(18) 0.0211(9) Uani 1 1 d .
O3 O 0.28539(16) -0.4441(4) 0.21042(12) 0.0283(7) Uani 1 1 d .
N3 N -0.1158(2) -0.4556(6) 0.00598(19) 0.0454(13) Uani 1 1 d .
C3 C 0.1753(2) -0.4192(5) 0.15623(17) 0.0211(10) Uani 1 1 d .
O4 O 0.23239(18) -0.6334(3) 0.17484(13) 0.0262(7) Uani 1 1 d .
N4 N -0.05670(19) 0.4191(4) 0.16299(15) 0.0246(9) Uani 1 1 d .
C4 C 0.2358(2) -0.5015(5) 0.18287(16) 0.0202(9) Uani 1 1 d .
O5 O 0.29783(18) 0.1017(4) 0.21891(15) 0.0312(9) Uani 1 1 d .
H5A H 0.2980 0.0159 0.2195 0.047 Uiso 1 1 calc R
N5 N -0.0752(2) 0.1909(4) 0.15591(16) 0.0228(9) Uani 1 1 d D
C5 C 0.0766(2) -0.3860(5) 0.10649(17) 0.0235(10) Uani 1 1 d .
O6 O 0.1183(3) 0.2168(5) 0.13099(17) 0.0455(12) Uani 1 1 d .
H6A H 0.1049 0.1401 0.1193 0.068 Uiso 1 1 calc R
N6 N -0.2978(3) 0.3927(7) 0.0507(3) 0.073(2) Uani 1 1 d .
C6 C 0.0112(2) -0.4090(5) 0.07155(17) 0.0267(10) Uani 1 1 d .
O7 O 0.08850(16) 0.0877(4) 0.22543(13) 0.0293(8) Uani 1 1 d .
N7 N 0.0131(5) 1.0339(7) 0.4444(5) 0.100(5) Uani 0.50 1 d PDU
C7 C -0.0125(3) -0.5421(6) 0.0593(2) 0.0361(12) Uani 1 1 d .
H7A H 0.0135 -0.6192 0.0725 0.043 Uiso 1 1 calc R
O8 O -0.00409(17) -0.0348(4) 0.19899(14) 0.0326(8) Uani 1 1 d .
C8 C -0.0756(3) -0.5610(6) 0.0269(2) 0.0398(13) Uani 1 1 d .
H8A H -0.0907 -0.6521 0.0194 0.048 Uiso 1 1 calc R
O9 O 0.11752(16) 0.3741(3) 0.22556(13) 0.0270(8) Uani 1 1 d .
C9 C -0.0927(3) -0.3283(8) 0.0186(3) 0.056(2) Uani 1 1 d .
H9A H -0.1192 -0.2524 0.0048 0.067 Uiso 1 1 calc R
O10 O 0.05312(16) 0.5579(3) 0.22581(13) 0.0275(7) Uani 1 1 d .
C10 C -0.0307(4) -0.3019(7) 0.0514(3) 0.053(2) Uani 1 1 d .
H10A H -0.0176 -0.2100 0.0597 0.063 Uiso 1 1 calc R
O11 O 0.0555(3) 0.7038(4) 0.33354(16) 0.0453(12) Uani 1 1 d .
H11A H 0.0754 0.7736 0.3469 0.068 Uiso 1 1 calc R
C11 C 0.0279(2) 0.0771(5) 0.20399(17) 0.0212(9) Uani 1 1 d .
O12 O -0.11375(19) 0.8326(4) 0.23566(18) 0.0342(10) Uani 1 1 d .
H12A H -0.1140 0.9126 0.2461 0.051 Uiso 1 1 calc R
C12 C -0.0109(2) 0.2069(5) 0.18359(18) 0.0213(10) Uani 1 1 d .
O13 O 0.1305(2) 0.9122(5) 0.3937(2) 0.0619(15) Uani 1 1 d .
C13 C 0.0004(2) 0.3491(5) 0.18783(17) 0.0211(10) Uani 1 1 d .
O14 O -0.2355(3) -0.3722(7) -0.07109(19) 0.0597(15) Uani 1 1 d .
C14 C 0.0609(2) 0.4313(5) 0.21466(16) 0.0198(9) Uani 1 1 d .
O15 O 0.0794(4) 1.0444(10) 0.4656(4) 0.060(3) Uani 0.50 1 d PDU
C15 C -0.1016(3) 0.3208(5) 0.14349(19) 0.0253(11) Uani 1 1 d .
O16 O -0.0230(6) 1.0174(13) 0.3998(4) 0.078(3) Uani 0.50 1 d PDU
C16 C -0.1692(3) 0.3455(6) 0.1118(2) 0.0300(11) Uani 1 1 d .
O17 O -0.0538(5) 1.0256(12) 0.4357(4) 0.087(3) Uani 0.50 1 d PDU
C17 C -0.2108(4) 0.2375(7) 0.0896(3) 0.0518(19) Uani 1 1 d .
H17A H -0.1971 0.1448 0.0949 0.062 Uiso 1 1 calc R
C18 C -0.2731(4) 0.2709(9) 0.0595(4) 0.073(3) Uani 1 1 d .
H18A H -0.2997 0.1967 0.0442 0.088 Uiso 1 1 calc R
C19 C -0.2596(4) 0.4964(8) 0.0740(3) 0.068(2) Uani 1 1 d .
H19A H -0.2767 0.5868 0.0699 0.082 Uiso 1 1 calc R
C20 C -0.1951(3) 0.4767(8) 0.1042(3) 0.0581(19) Uani 1 1 d .
H20A H -0.1699 0.5531 0.1192 0.070 Uiso 1 1 calc R

loop_
_atom_site_aniso_label
_atom_site_aniso_U_11
_atom_site_aniso_U_22
_atom_site_aniso_U_33
_atom_site_aniso_U_23
_atom_site_aniso_U_13
_atom_site_aniso_U_12
Eu1 0.01417(18) 0.00902(18) 0.02764(19) -0.00032(8) 0.00125(12) -0.00015(7)
O1 0.0281(18) 0.0126(16) 0.0374(19) -0.0038(14) -0.0045(15) 0.0032(14)
N1 0.025(2) 0.011(2) 0.034(2) -0.0030(16) -0.0017(18) 0.0024(15)
C1 0.022(2) 0.0096(19) 0.027(2) -0.0051(18) 0.003(2) 0.0006(18)
Eu2 0.0162(2) 0.0089(2) 0.0305(2) 0.000 0.00592(15) 0.000
O2 0.0250(18) 0.0133(16) 0.035(2) 0.0006(14) -0.0032(15) -0.0003(13)
N2 0.023(2) 0.0121(18) 0.0246(19) -0.0024(15) 0.0024(16) 0.0029(15)
C2 0.020(2) 0.014(2) 0.026(2) -0.001(2) 0.0017(19) -0.004(2)
O3 0.0199(16) 0.0237(18) 0.0364(18) -0.0028(15) 0.0005(14) 0.0017(14)
N3 0.023(2) 0.058(3) 0.042(3) -0.002(3) -0.011(2) -0.001(2)
C3 0.021(2) 0.014(2) 0.026(2) -0.0002(19) 0.0023(19) -0.0037(19)
O4 0.0319(19) 0.0112(16) 0.0351(18) -0.0011(14) 0.0090(15) 0.0001(14)
N4 0.0170(19) 0.022(2) 0.032(2) -0.0023(17) 0.0023(16) 0.0011(17)
C4 0.022(2) 0.014(2) 0.023(2) -0.0010(18) 0.0039(19) 0.0011(18)
O5 0.0196(18) 0.0179(18) 0.053(2) 0.0028(17) 0.0054(17) -0.0027(14)
N5 0.018(2) 0.013(2) 0.034(2) 0.0015(16) 0.0017(18) -0.0008(15)
C5 0.022(2) 0.017(2) 0.027(2) 0.0009(19) 0.0006(19) -0.0007(19)
O6 0.062(3) 0.0189(18) 0.042(2) 0.0002(19) -0.006(2) 0.003(2)
N6 0.029(3) 0.063(4) 0.102(5) 0.029(4) -0.022(3) -0.005(3)
C6 0.026(3) 0.026(2) 0.025(2) -0.005(2) 0.002(2) -0.002(2)
O7 0.0160(17) 0.0184(17) 0.049(2) 0.0074(16) 0.0025(15) -0.0005(14)
N7 0.106(9) 0.104(9) 0.083(8) 0.002(7) 0.014(7) -0.006(8)
C7 0.035(3) 0.029(3) 0.038(3) -0.004(2) -0.001(2) -0.003(2)
O8 0.0228(17) 0.0164(17) 0.050(2) 0.0088(16) -0.0024(16) -0.0031(14)
C8 0.036(3) 0.035(3) 0.040(3) -0.004(3) -0.002(2) -0.011(3)
O9 0.0157(16) 0.0182(17) 0.045(2) -0.0041(15) 0.0051(14) 0.0012(13)
C9 0.037(4) 0.046(4) 0.064(5) -0.015(3) -0.020(4) 0.013(3)
O10 0.0231(17) 0.0132(16) 0.044(2) -0.0064(15) 0.0054(15) 0.0023(14)
C10 0.041(4) 0.033(3) 0.061(4) -0.013(3) -0.023(3) 0.007(3)
O11 0.073(3) 0.017(2) 0.035(2) 0.0022(17) -0.002(2) -0.004(2)
C11 0.020(2) 0.011(2) 0.031(2) 0.0045(18) 0.0047(19) 0.0007(18)
O12 0.0163(18) 0.0130(16) 0.067(3) -0.0050(18) 0.0020(17) 0.0017(14)
C12 0.019(2) 0.014(2) 0.029(2) -0.0009(19) 0.004(2) -0.0005(19)
O13 0.036(3) 0.048(3) 0.080(4) 0.007(3) -0.018(2) -0.006(2)
C13 0.023(2) 0.015(2) 0.026(2) -0.0005(19) 0.008(2) 0.000(2)
O14 0.044(3) 0.081(4) 0.045(3) -0.005(3) -0.001(2) 0.000(3)
C14 0.021(2) 0.015(2) 0.026(2) -0.0007(18) 0.0096(18) -0.0013(19)
O15 0.037(4) 0.047(5) 0.089(6) -0.031(5) 0.005(4) -0.002(4)
C15 0.024(3) 0.019(2) 0.032(3) 0.0008(19) 0.006(2) 0.0027(19)
O16 0.086(7) 0.073(6) 0.059(5) 0.005(5) -0.006(5) -0.018(6)
C16 0.019(2) 0.028(3) 0.037(3) 0.001(2) -0.001(2) 0.002(2)
O17 0.104(7) 0.075(6) 0.077(6) 0.031(5) 0.021(5) 0.048(6)
C17 0.035(4) 0.030(4) 0.073(5) 0.003(3) -0.011(3) 0.001(3)
C18 0.033(4) 0.065(5) 0.093(6) 0.009(5) -0.028(4) -0.005(4)
C19 0.052(4) 0.041(4) 0.092(6) 0.007(4) -0.011(4) 0.022(3)
C20 0.034(3) 0.042(4) 0.083(5) 0.011(4) -0.008(3) 0.007(3)

loop_
_atom_type_symbol
_atom_type_description
_atom_type_scat_dispersion_real
_atom_type_scat_dispersion_imag
_atom_type_scat_source
C C 0.0033 0.0016 'International Tables Vol C Tables 4.2.6.8 and 6.1.1.4'
H H 0.0000 0.0000 'International Tables Vol C Tables 4.2.6.8 and 6.1.1.4'
N N 0.0061 0.0033 'International Tables Vol C Tables 4.2.6.8 and 6.1.1.4'
O O 0.0106 0.0060 'International Tables Vol C Tables 4.2.6.8 and 6.1.1.4'
Eu Eu -0.1578 3.6682 'International Tables Vol C Tables 4.2.6.8 and 6.1.1.4'

loop_
_geom_angle_atom_site_label_1
_geom_angle_atom_site_label_2
_geom_angle_atom_site_label_3
_geom_angle
_geom_angle_site_symmetry_1
_geom_angle_site_symmetry_3
O7 Eu1 O2 116.56(13) . 4
O7 Eu1 O3 71.32(12) . 4
O2 Eu1 O3 70.99(12) 4 4
O7 Eu1 O9 72.44(12) . .
O2 Eu1 O9 72.30(11) 4 .
O3 Eu1 O9 106.93(13) 4 .
O7 Eu1 O4 145.62(12) . 1_565
O2 Eu1 O4 75.67(12) 4 1_565
O3 Eu1 O4 140.18(12) 4 1_565
O9 Eu1 O4 82.39(12) . 1_565
O7 Eu1 O6 82.76(15) . .
O2 Eu1 O6 137.85(14) 4 .
O3 Eu1 O6 149.16(14) 4 .
O9 Eu1 O6 79.77(15) . .
O4 Eu1 O6 69.78(15) 1_565 .
O7 Eu1 O1 73.03(12) . .
O2 Eu1 O1 149.14(11) 4 .
O3 Eu1 O1 86.36(12) 4 .
O9 Eu1 O1 136.23(11) . .
O4 Eu1 O1 113.94(12) 1_565 .
O6 Eu1 O1 69.93(14) . .
O7 Eu1 O5 135.70(13) . .
O2 Eu1 O5 81.32(13) 4 .
O3 Eu1 O5 78.34(12) 4 .
O9 Eu1 O5 149.12(12) . .
O4 Eu1 O5 75.64(12) 1_565 .
O6 Eu1 O5 111.67(16) . .
O1 Eu1 O5 73.58(12) . .
O7 Eu1 H6B 83.6(15) . .
O2 Eu1 H6B 124.9(14) 4 .
O3 Eu1 H6B 154.8(15) 4 .
O9 Eu1 H6B 66.2(14) . .
O4 Eu1 H6B 64.6(14) 1_565 .
O6 Eu1 H6B 14.4(14) . .
O1 Eu1 H6B 84.0(14) . .
O5 Eu1 H6B 120.6(14) . .
C1 O1 Eu1 130.6(3) . .
C5 N1 C2 108.1(4) . .
C5 N1 H1A 120(4) . .
C2 N1 H1A 132(4) . .
O1 C1 O2 124.5(4) . .
O1 C1 C2 115.8(4) . .
O2 C1 C2 119.7(4) . .
O11 Eu2 O11 156.1(2) 2 .
O11 Eu2 O10 71.73(14) 2 .
O11 Eu2 O10 89.29(15) . .
O11 Eu2 O10 89.29(15) 2 2
O11 Eu2 O10 71.73(14) . 2
O10 Eu2 O10 75.95(17) . 2
O11 Eu2 O12 114.10(18) 2 2
O11 Eu2 O12 73.62(18) . 2
O10 Eu2 O12 76.60(13) . 2
O10 Eu2 O12 135.51(12) 2 2
O11 Eu2 O12 73.62(17) 2 .
O11 Eu2 O12 114.09(18) . .
O10 Eu2 O12 135.51(12) . .
O10 Eu2 O12 76.60(13) 2 .
O12 Eu2 O12 144.43(17) 2 .
O11 Eu2 O8 69.98(14) 2 1_565
O11 Eu2 O8 132.80(13) . 1_565
O10 Eu2 O8 114.47(12) . 1_565
O10 Eu2 O8 150.66(11) 2 1_565
O12 Eu2 O8 73.43(12) 2 1_565
O12 Eu2 O8 77.70(13) . 1_565
O11 Eu2 O8 132.80(13) 2 2_565
O11 Eu2 O8 69.98(14) . 2_565
O10 Eu2 O8 150.66(11) . 2_565
O10 Eu2 O8 114.47(12) 2 2_565
O12 Eu2 O8 77.70(13) 2 2_565
O12 Eu2 O8 73.43(12) . 2_565
O8 Eu2 O8 70.69(18) 1_565 2_565
O11 Eu2 H11B 150.3(12) 2 .
O11 Eu2 H11B 12.6(13) . .
O10 Eu2 H11B 79.4(13) . .
O10 Eu2 H11B 77.1(13) 2 .
O12 Eu2 H11B 63.9(14) 2 .
O12 Eu2 H11B 126.7(13) . .
O8 Eu2 H11B 130.6(13) 1_565 .
O8 Eu2 H11B 76.8(13) 2_565 .
C1 O2 Eu1 147.6(3) . 4_545
C5 N2 C3 106.1(4) . .
N1 C2 C3 106.3(4) . .
N1 C2 C1 118.3(4) . .
C3 C2 C1 135.4(4) . .
C4 O3 Eu1 137.8(3) . 4_545
C8 N3 C9 115.9(5) . .
N2 C3 C2 109.6(4) . .
N2 C3 C4 119.9(4) . .
C2 C3 C4 130.4(4) . .
C4 O4 Eu1 128.7(3) . 1_545
C15 N4 C13 106.2(4) . .
O3 C4 O4 122.9(5) . .
O3 C4 C3 121.6(4) . .
O4 C4 C3 115.5(4) . .
Eu1 O5 H5B 112(4) . .
Eu1 O5 H5A 109.5 . .
H5B O5 H5A 123.7 . .
C15 N5 C12 108.0(4) . .
C15 N5 H5C 121(4) . .
C12 N5 H5C 105(4) . .
N2 C5 N1 109.8(4) . .
N2 C5 C6 125.5(4) . .
N1 C5 C6 124.7(4) . .
Eu1 O6 H6B 111(5) . .
Eu1 O6 H6A 109.5 . .
H6B O6 H6A 130.9 . .
C18 N6 C19 115.7(6) . .
C10 C6 C7 116.4(5) . .
C10 C6 C5 122.7(5) . .
C7 C6 C5 120.8(5) . .
C11 O7 Eu1 141.1(3) . .
O16 N7 O15 133.5(14) . .
O16 N7 O17 61.7(9) . .
O15 N7 O17 164.8(14) . .
C6 C7 C8 119.7(5) . .
C6 C7 H7A 120.2 . .
C8 C7 H7A 120.1 . .
C11 O8 Eu2 134.8(3) . 1_545
N3 C8 C7 123.8(6) . .
N3 C8 H8A 118.1 . .
C7 C8 H8A 118.1 . .
C14 O9 Eu1 149.7(3) . .
N3 C9 C10 123.3(6) . .
N3 C9 H9A 118.3 . .
C10 C9 H9A 118.3 . .
C14 O10 Eu2 157.7(3) . .
C6 C10 C9 120.9(6) . .
C6 C10 H10A 119.6 . .
C9 C10 H10A 119.6 . .
Eu2 O11 H11B 126(5) . .
Eu2 O11 H11A 109.5 . .
H11B O11 H11A 77.5 . .
O8 C11 O7 124.4(4) . .
O8 C11 C12 116.6(4) . .
O7 C11 C12 118.9(4) . .
Eu2 O12 H12B 136(6) . .
Eu2 O12 H12A 109.5 . .
H12B O12 H12A 107.2 . .
N5 C12 C13 106.2(4) . .
N5 C12 C11 117.8(4) . .
C13 C12 C11 135.9(5) . .
N4 C13 C12 109.3(4) . .
N4 C13 C14 119.4(4) . .
C12 C13 C14 131.3(5) . .
H14A O14 H14B 69(7) . .
O9 C14 O10 122.0(4) . .
O9 C14 C13 119.8(4) . .
O10 C14 C13 118.1(4) . .
N4 C15 N5 110.3(4) . .
N4 C15 C16 125.9(5) . .
N5 C15 C16 123.7(5) . .
N7 O16 O17 61.9(6) . .
C20 C16 C17 116.4(5) . .
C20 C16 C15 121.3(5) . .
C17 C16 C15 122.2(5) . .
O16 O17 N7 56.4(6) . .
C16 C17 C18 118.2(7) . .
C16 C17 H17A 120.9 . .
C18 C17 H17A 120.9 . .
N6 C18 C17 126.5(8) . .
N6 C18 H18A 116.8 . .
C17 C18 H18A 116.7 . .
N6 C19 C20 123.3(6) . .
N6 C19 H19A 118.4 . .
C20 C19 H19A 118.4 . .
C16 C20 C19 119.8(7) . .
C16 C20 H20A 120.1 . .
C19 C20 H20A 120.1 . .

loop_
_geom_bond_atom_site_label_1
_geom_bond_atom_site_label_2
_geom_bond_distance
_geom_bond_site_symmetry_2
Eu1 O7 2.369(3) .
Eu1 O2 2.369(3) 4
Eu1 O3 2.376(3) 4
Eu1 O9 2.374(3) .
Eu1 O4 2.407(3) 1_565
Eu1 O6 2.424(4) .
Eu1 O1 2.428(3) .
Eu1 O5 2.449(4) .
Eu1 H6B 2.78(7) .
O1 C1 1.249(6) .
N1 C5 1.372(6) .
N1 C2 1.354(6) .
N1 H1A 0.863(11) .
C1 O2 1.247(6) .
C1 C2 1.517(6) .
Eu2 O11 2.369(4) 2
Eu2 O11 2.369(4) .
Eu2 O10 2.389(3) .
Eu2 O10 2.389(3) 2
Eu2 O12 2.425(4) 2
Eu2 O12 2.425(4) .
Eu2 O8 2.461(3) 1_565
Eu2 O8 2.461(3) 2_565
Eu2 H11B 2.90(7) .
O2 Eu1 2.369(3) 4_545
N2 C5 1.343(6) .
N2 C3 1.370(6) .
C2 C3 1.382(7) .
O3 C4 1.237(6) .
O3 Eu1 2.376(3) 4_545
N3 C8 1.339(8) .
N3 C9 1.321(9) .
C3 C4 1.502(7) .
O4 C4 1.278(6) .
O4 Eu1 2.407(3) 1_545
N4 C15 1.334(6) .
N4 C13 1.378(6) .
O5 H5B 0.84(6) .
O5 H5A 0.8200 .
N5 C15 1.363(6) .
N5 C12 1.363(7) .
N5 H5C 0.855(11) .
C5 C6 1.463(7) .
O6 H6B 0.74(7) .
O6 H6A 0.8200 .
N6 C18 1.270(11) .
N6 C19 1.324(10) .
C6 C10 1.363(8) .
C6 C7 1.374(8) .
O7 C11 1.249(6) .
N7 O16 1.283(9) .
N7 O15 1.354(9) .
N7 O17 1.358(9) .
C7 C8 1.389(8) .
C7 H7A 0.9300 .
O8 C11 1.249(6) .
O8 Eu2 2.461(3) 1_545
C8 H8A 0.9300 .
O9 C14 1.265(6) .
C9 C10 1.388(9) .
C9 H9A 0.9300 .
O10 C14 1.273(6) .
C10 H10A 0.9300 .
O11 H11B 0.78(6) .
O11 H11A 0.8200 .
C11 C12 1.505(6) .
O12 H12B 0.67(6) .
O12 H12A 0.8200 .
C12 C13 1.378(7) .
O13 H13A 0.73(7) .
C13 C14 1.503(7) .
O14 H14A 1.28(6) .
O14 H14B 0.67(7) .
C15 C16 1.466(7) .
O16 O17 1.356(17) .
C16 C20 1.360(9) .
C16 C17 1.380(9) .
C17 C18 1.380(10) .
C17 H17A 0.9300 .
C18 H18A 0.9300 .
C19 C20 1.391(9) .
C19 H19A 0.9300 .
C20 H20A 0.9300 .

loop_
_geom_hbond_atom_site_label_D
_geom_hbond_atom_site_label_H
_geom_hbond_atom_site_label_A
_geom_hbond_distance_DH
_geom_hbond_distance_HA
_geom_hbond_distance_DA
_geom_hbond_angle_DHA
_geom_hbond_site_symmetry_A
O6 H6A O16 0.82 2.02 2.719(14) 142.4 2_545
O11 H11B N4 0.78(6) 2.56(7) 2.722(6) 94(5) 2
O12 H12A O7 0.82 1.87 2.665(5) 163.6 2_565
O11 H11A O13 0.82 1.99 2.794(7) 166.0 .
O14 H14B N3 0.67(7) 2.53(7) 2.928(7) 121(8) .
O5 H5A O2 0.82 2.04 2.781(5) 150.6 .

loop_
_geom_torsion_atom_site_label_1
_geom_torsion_atom_site_label_2
_geom_torsion_atom_site_label_3
_geom_torsion_atom_site_label_4
_geom_torsion
_geom_torsion_site_symmetry_1
_geom_torsion_site_symmetry_4
O7 Eu1 O1 C1 -99.9(4) . .
O2 Eu1 O1 C1 13.7(6) 4 .
O3 Eu1 O1 C1 -28.4(4) 4 .
O9 Eu1 O1 C1 -139.2(4) . .
O4 Eu1 O1 C1 116.1(4) 1_565 .
O6 Eu1 O1 C1 171.7(5) . .
O5 Eu1 O1 C1 50.6(4) . .
Eu1 O1 C1 O2 -18.7(7) . .
Eu1 O1 C1 C2 161.5(3) . .
O1 C1 O2 Eu1 146.1(5) . 4_545
C2 C1 O2 Eu1 -34.1(8) . 4_545
C5 N1 C2 C3 0.4(6) . .
C5 N1 C2 C1 -178.7(4) . .
O1 C1 C2 N1 -9.3(7) . .
O2 C1 C2 N1 170.9(5) . .
O1 C1 C2 C3 171.8(5) . .
O2 C1 C2 C3 -8.0(9) . .
C5 N2 C3 C2 0.2(5) . .
C5 N2 C3 C4 -180.0(4) . .
N1 C2 C3 N2 -0.4(6) . .
C1 C2 C3 N2 178.6(5) . .
N1 C2 C3 C4 179.8(5) . .
C1 C2 C3 C4 -1.2(10) . .
Eu1 O3 C4 O4 -117.8(5) 4_545 .
Eu1 O3 C4 C3 62.5(6) 4_545 .
Eu1 O4 C4 O3 94.8(5) 1_545 .
Eu1 O4 C4 C3 -85.6(5) 1_545 .
N2 C3 C4 O3 177.1(4) . .
C2 C3 C4 O3 -3.1(8) . .
N2 C3 C4 O4 -2.6(6) . .
C2 C3 C4 O4 177.2(5) . .
C3 N2 C5 N1 0.1(5) . .
C3 N2 C5 C6 -178.9(5) . .
C2 N1 C5 N2 -0.3(6) . .
C2 N1 C5 C6 178.7(5) . .
N2 C5 C6 C10 -173.8(6) . .
N1 C5 C6 C10 7.3(9) . .
N2 C5 C6 C7 9.4(8) . .
N1 C5 C6 C7 -169.4(5) . .
O2 Eu1 O7 C11 127.3(5) 4 .
O3 Eu1 O7 C11 -176.3(6) 4 .
O9 Eu1 O7 C11 68.3(5) . .
O4 Eu1 O7 C11 23.4(6) 1_565 .
O6 Eu1 O7 C11 -13.3(5) . .
O1 Eu1 O7 C11 -84.4(5) . .
O5 Eu1 O7 C11 -127.0(5) . .
C10 C6 C7 C8 1.5(9) . .
C5 C6 C7 C8 178.4(5) . .
C9 N3 C8 C7 -1.3(10) . .
C6 C7 C8 N3 0.6(10) . .
O7 Eu1 O9 C14 -46.9(6) . .
O2 Eu1 O9 C14 -173.3(6) 4 .
O3 Eu1 O9 C14 -110.3(6) 4 .
O4 Eu1 O9 C14 109.4(6) 1_565 .
O6 Eu1 O9 C14 38.7(6) . .
O1 Eu1 O9 C14 -7.5(7) . .
O5 Eu1 O9 C14 154.1(6) . .
C8 N3 C9 C10 0.0(12) . .
O11 Eu2 O10 C14 -75.1(9) 2 .
O11 Eu2 O10 C14 90.2(9) . .
O10 Eu2 O10 C14 18.9(8) 2 .
O12 Eu2 O10 C14 163.5(9) 2 .
O12 Eu2 O10 C14 -34.5(9) . .
O8 Eu2 O10 C14 -132.0(8) 1_565 .
O8 Eu2 O10 C14 134.1(8) 2_565 .
C7 C6 C10 C9 -2.7(11) . .
C5 C6 C10 C9 -179.6(7) . .
N3 C9 C10 C6 2.1(14) . .
Eu2 O8 C11 O7 35.5(8) 1_545 .
Eu2 O8 C11 C12 -142.9(4) 1_545 .
Eu1 O7 C11 O8 132.6(5) . .
Eu1 O7 C11 C12 -49.1(7) . .
C15 N5 C12 C13 0.6(6) . .
C15 N5 C12 C11 177.0(4) . .
O8 C11 C12 N5 -8.3(7) . .
O7 C11 C12 N5 173.3(4) . .
O8 C11 C12 C13 166.7(6) . .
O7 C11 C12 C13 -11.7(9) . .
C15 N4 C13 C12 -0.8(6) . .
C15 N4 C13 C14 -179.4(4) . .
N5 C12 C13 N4 0.1(6) . .
C11 C12 C13 N4 -175.3(5) . .
N5 C12 C13 C14 178.5(5) . .
C11 C12 C13 C14 3.1(10) . .
Eu1 O9 C14 O10 -165.4(4) . .
Eu1 O9 C14 C13 14.7(9) . .
Eu2 O10 C14 O9 -145.5(6) . .
Eu2 O10 C14 C13 34.3(11) . .
N4 C13 C14 O9 -160.2(4) . .
C12 C13 C14 O9 21.6(8) . .
N4 C13 C14 O10 19.9(6) . .
C12 C13 C14 O10 -158.3(5) . .
C13 N4 C15 N5 1.2(6) . .
C13 N4 C15 C16 -176.9(5) . .
C12 N5 C15 N4 -1.1(6) . .
C12 N5 C15 C16 177.0(5) . .
O15 N7 O16 O17 179.2(4) . .
N4 C15 C16 C20 -8.3(10) . .
N5 C15 C16 C20 173.8(6) . .
N4 C15 C16 C17 174.3(7) . .
N5 C15 C16 C17 -3.5(9) . .
O15 N7 O17 O16 -177.8(11) . .
C20 C16 C17 C18 3.8(13) . .
C15 C16 C17 C18 -178.7(8) . .
C19 N6 C18 C17 -1.6(17) . .
C16 C17 C18 N6 -2.0(17) . .
C18 N6 C19 C20 3.3(15) . .
C17 C16 C20 C19 -2.3(12) . .
C15 C16 C20 C19 -179.8(7) . .
N6 C19 C20 C16 -1.4(14) . .
